data_4306676
loop_
_publ_author_name
'Yan-Zhen Zheng'
'Wei Xue'
'Ming-Liang Tong'
'Xiao-Ming Chen'
'Shao-Liang Zheng'

_publ_contact_author
;
      Professor Xiao-Ming Chen
      State Key Laboratory of Optoelectronic Materials and Technologies
      School of Chemistry and Chemical Engineering
      Sun Yst-Sen University 
      Guangzhou 510275 
      P. R. China
;
_publ_contact_author_email cxm@mail.sysu.edu.cn
_publ_contact_author_fax 86-20-84112074
_publ_contact_author_phone 86-20-84113986
_publ_section_title
;
Probing Single-Chain Magnets in a Family of Linear Chain Compounds
Constructed by Magnetically Anisotropic Metal-Ions and
Cyclohexane-1,2-Dicarboxylate Analogues
;
_journal_name_full 'Inorganic Chemistry'
_journal_page_first 11202
_journal_page_last 11211
_journal_paper_doi 10.1021/ic801498n
_journal_volume 47
_journal_year 2008
_chemical_formula_sum 'C8 H10 Fe O4'
_chemical_formula_weight 226.01
_chemical_name_systematic
; 
 ? 
;
_space_group_IT_number 2
_symmetry_cell_setting triclinic
_symmetry_space_group_name_Hall '-P 1'
_symmetry_space_group_name_H-M 'P -1'
_atom_sites_solution_hydrogens geom
_atom_sites_solution_primary direct
_atom_sites_solution_secondary difmap
_audit_creation_method SHELXL-97
_cell_angle_alpha 99.450(2)
_cell_angle_beta 98.571(2)
_cell_angle_gamma 102.775(2)
_cell_formula_units_Z 2
_cell_length_a 5.2211(6)
_cell_length_b 6.5621(8)
_cell_length_c 13.3603(16)
_cell_measurement_temperature 298(2)
_cell_volume 432.10(9)
_computing_cell_refinement 'Bruker SMART'
_computing_data_collection 'Bruker SMART'
_computing_data_reduction 'Bruker SAINT'
_computing_molecular_graphics 'Bruker SHELXTL'
_computing_publication_material 'Bruker SHELXTL'
_computing_structure_refinement 'SHELXL-97 (Sheldrick, 1997)'
_computing_structure_solution 'SHELXS-97 (Sheldrick, 1990)'
_diffrn_ambient_temperature 298(2)
_diffrn_measured_fraction_theta_full 0.974
_diffrn_measured_fraction_theta_max 0.974
_diffrn_measurement_device_type 'CCD area detector'
_diffrn_measurement_method 'phi and omega scans'
_diffrn_radiation_monochromator graphite
_diffrn_radiation_source 'fine-focus sealed tube'
_diffrn_radiation_type MoK\a
_diffrn_radiation_wavelength 0.71073
_diffrn_reflns_av_R_equivalents 0.0128
_diffrn_reflns_av_sigmaI/netI 0.0221
_diffrn_reflns_limit_h_max 6
_diffrn_reflns_limit_h_min -6
_diffrn_reflns_limit_k_max 7
_diffrn_reflns_limit_k_min -8
_diffrn_reflns_limit_l_max 16
_diffrn_reflns_limit_l_min -16
_diffrn_reflns_number 3151
_diffrn_reflns_theta_full 26.00
_diffrn_reflns_theta_max 26.00
_diffrn_reflns_theta_min 3.15
_exptl_absorpt_coefficient_mu 1.721
_exptl_absorpt_correction_T_max 0.9038
_exptl_absorpt_correction_T_min 0.7160
_exptl_absorpt_correction_type multi-scan
_exptl_absorpt_process_details SADABS
_exptl_crystal_colour PALE-GREEN
_exptl_crystal_density_diffrn 1.737
_exptl_crystal_density_method 'not measured'
_exptl_crystal_description PLATE
_exptl_crystal_F_000 232
_exptl_crystal_size_max 0.21
_exptl_crystal_size_mid 0.10
_exptl_crystal_size_min 0.06
_refine_diff_density_max 0.508
_refine_diff_density_min -0.272
_refine_diff_density_rms 0.075
_refine_ls_extinction_method none
_refine_ls_goodness_of_fit_ref 1.071
_refine_ls_hydrogen_treatment constr
_refine_ls_matrix_type full
_refine_ls_number_parameters 118
_refine_ls_number_reflns 1664
_refine_ls_number_restraints 0
_refine_ls_restrained_S_all 1.071
_refine_ls_R_factor_all 0.0343
_refine_ls_R_factor_gt 0.0316
_refine_ls_shift/su_max 0.000
_refine_ls_shift/su_mean 0.000
_refine_ls_structure_factor_coef Fsqd
_refine_ls_weighting_details 'calc w=1/[\s^2^(Fo^2^)+(0.0400P)^2^+0.3715P] where P=(Fo^2^+2Fc^2^)/3'
_refine_ls_weighting_scheme calc
_refine_ls_wR_factor_gt 0.0750
_refine_ls_wR_factor_ref 0.0766
_reflns_number_gt 1550
_reflns_number_total 1664
_reflns_threshold_expression >2sigma(I)
_cod_data_source_file ic801498n_si_002_2.cif
_cod_data_source_block 3
_cod_depositor_comments
;
The following automatic conversions were performed:
'_symmetry_cell_setting' value 'Triclinic' changed to 'triclinic'
according to '/home/saulius/struct/CIF-dictionaries/cif_core.dic'
dictionary named 'cif_core.dic' version 2.4.1 from
2010-06-29.

'_exptl_absorpt_correction_type' value 'MULTI-SCAN' changed
to 'multi-scan' according to
'/home/saulius/struct/CIF-dictionaries/cif_core.dic' dictionary named
'cif_core.dic' version 2.4.1 from
2010-06-29.

'_refine_ls_hydrogen_treatment' value 'CONSTR' changed to
'constr' according to '/home/saulius/struct/CIF-dictionaries/cif_core.dic'
dictionary named 'cif_core.dic' version 2.4.1 from 2010-06-29.

Automatic conversion script
Id: cif_fix_enum 1527 2010-12-29 10:47:43Z saulius 
;
_cod_database_code 4306676

loop_
_symmetry_equiv_pos_as_xyz
'x, y, z'
'-x, -y, -z'

loop_
_atom_site_label
_atom_site_type_symbol
_atom_site_fract_x
_atom_site_fract_y
_atom_site_fract_z
_atom_site_U_iso_or_equiv
_atom_site_adp_type
_atom_site_occupancy
_atom_site_symmetry_multiplicity
_atom_site_calc_flag
_atom_site_refinement_flags
_atom_site_disorder_assembly
_atom_site_disorder_group
Fe1 Fe 0.26760(6) 0.11356(5) 0.04611(3) 0.02006(13) Uani 1 1 d . . .
O1 O 0.3210(3) -0.1605(3) -0.06449(13) 0.0224(4) Uani 1 1 d . . .
O2 O -0.1036(3) -0.3292(3) -0.13109(15) 0.0325(4) Uani 1 1 d . . .
O3 O 0.2069(4) -0.7456(3) -0.07380(14) 0.0324(4) Uani 1 1 d . . .
O4 O -0.2062(4) -0.9279(3) -0.15055(14) 0.0335(4) Uani 1 1 d . . .
C1 C 0.2280(5) -0.4609(4) -0.20600(18) 0.0211(5) Uani 1 1 d . . .
H1A H 0.4039 -0.4764 -0.1758 0.025 Uiso 1 1 calc R . .
C2 C 0.2552(6) -0.3593(4) -0.3009(2) 0.0303(6) Uani 1 1 d . . .
H2A H 0.0844 -0.3361 -0.3293 0.036 Uiso 1 1 calc R . .
H2B H 0.3845 -0.2216 -0.2800 0.036 Uiso 1 1 calc R . .
C3 C 0.3447(7) -0.5011(5) -0.3834(2) 0.0416(7) Uani 1 1 d . . .
H3A H 0.3484 -0.4378 -0.4440 0.050 Uiso 1 1 calc R . .
H3B H 0.5248 -0.5102 -0.3576 0.050 Uiso 1 1 calc R . .
C4 C 0.1590(8) -0.7236(5) -0.4134(2) 0.0475(8) Uani 1 1 d . . .
H4A H 0.2297 -0.8130 -0.4618 0.057 Uiso 1 1 calc R . .
H4B H -0.0152 -0.7164 -0.4478 0.057 Uiso 1 1 calc R . .
C5 C 0.1275(7) -0.8238(4) -0.3194(2) 0.0374(7) Uani 1 1 d . . .
H5A H 0.2976 -0.8464 -0.2897 0.045 Uiso 1 1 calc R . .
H5B H -0.0011 -0.9618 -0.3408 0.045 Uiso 1 1 calc R . .
C6 C 0.0327(5) -0.6813(4) -0.23711(19) 0.0234(5) Uani 1 1 d . . .
H6A H -0.1440 -0.6660 -0.2664 0.028 Uiso 1 1 calc R . .
C7 C 0.1399(4) -0.3097(4) -0.12765(18) 0.0204(5) Uani 1 1 d . . .
C8 C 0.0080(5) -0.7912(4) -0.14635(19) 0.0240(5) Uani 1 1 d . . .

loop_
_atom_site_aniso_label
_atom_site_aniso_U_11
_atom_site_aniso_U_22
_atom_site_aniso_U_33
_atom_site_aniso_U_23
_atom_site_aniso_U_13
_atom_site_aniso_U_12
Fe1 0.01685(19) 0.01823(19) 0.0260(2) 0.00414(13) 0.00613(13) 0.00529(13)
O1 0.0175(8) 0.0175(8) 0.0293(9) -0.0013(7) 0.0046(7) 0.0028(6)
O2 0.0166(8) 0.0304(10) 0.0441(11) -0.0087(8) 0.0060(8) 0.0042(7)
O3 0.0331(10) 0.0294(10) 0.0352(10) 0.0146(8) 0.0018(8) 0.0064(8)
O4 0.0322(10) 0.0301(10) 0.0345(10) 0.0101(8) 0.0077(8) -0.0034(8)
C1 0.0196(11) 0.0180(11) 0.0256(12) 0.0031(9) 0.0052(9) 0.0048(9)
C2 0.0351(14) 0.0247(13) 0.0343(14) 0.0095(11) 0.0131(11) 0.0076(11)
C3 0.0542(19) 0.0432(17) 0.0359(15) 0.0137(13) 0.0216(14) 0.0175(15)
C4 0.078(2) 0.0369(17) 0.0293(15) 0.0010(12) 0.0181(15) 0.0159(16)
C5 0.0568(19) 0.0217(13) 0.0335(15) 0.0006(11) 0.0133(13) 0.0099(13)
C6 0.0252(12) 0.0168(11) 0.0268(12) 0.0036(9) 0.0039(10) 0.0037(9)
C7 0.0195(11) 0.0164(11) 0.0274(12) 0.0049(9) 0.0084(9) 0.0059(9)
C8 0.0292(13) 0.0158(11) 0.0291(13) 0.0021(9) 0.0098(10) 0.0091(10)

loop_
_atom_type_symbol
_atom_type_description
_atom_type_scat_dispersion_real
_atom_type_scat_dispersion_imag
_atom_type_scat_source
C C 0.0033 0.0016 'International Tables Vol C Tables 4.2.6.8 and 6.1.1.4'
H H 0.0000 0.0000 'International Tables Vol C Tables 4.2.6.8 and 6.1.1.4'
O O 0.0106 0.0060 'International Tables Vol C Tables 4.2.6.8 and 6.1.1.4'
Fe Fe 0.3463 0.8444 'International Tables Vol C Tables 4.2.6.8 and 6.1.1.4'

loop_
_geom_angle_atom_site_label_1
_geom_angle_atom_site_label_2
_geom_angle_atom_site_label_3
_geom_angle
_geom_angle_site_symmetry_1
_geom_angle_site_symmetry_3
_geom_angle_publ_flag
O3 Fe1 O4 162.00(8) 1_565 2_545 ?
O3 Fe1 O1 98.88(7) 1_565 2_655 ?
O4 Fe1 O1 97.95(7) 2_545 2_655 ?
O3 Fe1 O2 88.84(8) 1_565 2 ?
O4 Fe1 O2 88.08(8) 2_545 2 ?
O1 Fe1 O2 120.48(7) 2_655 2 ?
O3 Fe1 O1 87.67(7) 1_565 . ?
O4 Fe1 O1 90.32(7) 2_545 . ?
O1 Fe1 O1 75.87(7) 2_655 . ?
O2 Fe1 O1 163.64(6) 2 . ?
O3 Fe1 Fe1 79.66(6) 1_565 2 ?
O4 Fe1 Fe1 82.46(6) 2_545 2 ?
O1 Fe1 Fe1 152.98(5) 2_655 2 ?
O2 Fe1 Fe1 86.53(5) 2 2 ?
O1 Fe1 Fe1 77.11(4) . 2 ?
C7 O1 Fe1 127.64(14) . 2_655 ?
C7 O1 Fe1 128.20(14) . . ?
Fe1 O1 Fe1 104.13(7) 2_655 . ?
C7 O2 Fe1 124.77(16) . 2 ?
C8 O3 Fe1 128.83(17) . 1_545 ?
C8 O4 Fe1 124.48(17) . 2_545 ?
C7 C1 C6 112.29(19) . . ?
C7 C1 C2 107.78(19) . . ?
C6 C1 C2 110.6(2) . . ?
C7 C1 H1A 108.7 . . ?
C6 C1 H1A 108.7 . . ?
C2 C1 H1A 108.7 . . ?
C3 C2 C1 111.1(2) . . ?
C3 C2 H2A 109.4 . . ?
C1 C2 H2A 109.4 . . ?
C3 C2 H2B 109.4 . . ?
C1 C2 H2B 109.4 . . ?
H2A C2 H2B 108.0 . . ?
C4 C3 C2 111.4(2) . . ?
C4 C3 H3A 109.3 . . ?
C2 C3 H3A 109.3 . . ?
C4 C3 H3B 109.3 . . ?
C2 C3 H3B 109.3 . . ?
H3A C3 H3B 108.0 . . ?
C3 C4 C5 111.6(2) . . ?
C3 C4 H4A 109.3 . . ?
C5 C4 H4A 109.3 . . ?
C3 C4 H4B 109.3 . . ?
C5 C4 H4B 109.3 . . ?
H4A C4 H4B 108.0 . . ?
C4 C5 C6 111.4(2) . . ?
C4 C5 H5A 109.3 . . ?
C6 C5 H5A 109.3 . . ?
C4 C5 H5B 109.3 . . ?
C6 C5 H5B 109.3 . . ?
H5A C5 H5B 108.0 . . ?
C8 C6 C1 112.4(2) . . ?
C8 C6 C5 108.1(2) . . ?
C1 C6 C5 109.7(2) . . ?
C8 C6 H6A 108.8 . . ?
C1 C6 H6A 108.8 . . ?
C5 C6 H6A 108.8 . . ?
O2 C7 O1 123.2(2) . . ?
O2 C7 C1 118.6(2) . . ?
O1 C7 C1 118.12(19) . . ?
O3 C8 O4 124.3(2) . . ?
O3 C8 C6 117.7(2) . . ?
O4 C8 C6 117.9(2) . . ?

loop_
_geom_bond_atom_site_label_1
_geom_bond_atom_site_label_2
_geom_bond_distance
_geom_bond_site_symmetry_2
_geom_bond_publ_flag
Fe1 O3 1.9966(18) 1_565 ?
Fe1 O4 2.0131(18) 2_545 ?
Fe1 O1 2.0721(16) 2_655 ?
Fe1 O2 2.0791(17) 2 ?
Fe1 O1 2.2288(16) . ?
Fe1 Fe1 2.8419(7) 2 ?
O1 C7 1.283(3) . ?
O1 Fe1 2.0721(16) 2_655 ?
O2 C7 1.242(3) . ?
O2 Fe1 2.0791(17) 2 ?
O3 C8 1.255(3) . ?
O3 Fe1 1.9966(18) 1_545 ?
O4 C8 1.257(3) . ?
O4 Fe1 2.0131(18) 2_545 ?
C1 C7 1.515(3) . ?
C1 C6 1.526(3) . ?
C1 C2 1.537(3) . ?
C1 H1A 0.9800 . ?
C2 C3 1.519(4) . ?
C2 H2A 0.9700 . ?
C2 H2B 0.9700 . ?
C3 C4 1.517(5) . ?
C3 H3A 0.9700 . ?
C3 H3B 0.9700 . ?
C4 C5 1.524(4) . ?
C4 H4A 0.9700 . ?
C4 H4B 0.9700 . ?
C5 C6 1.535(3) . ?
C5 H5A 0.9700 . ?
C5 H5B 0.9700 . ?
C6 C8 1.517(3) . ?
C6 H6A 0.9800 . ?
